data_7014210
loop_
_publ_author_name
'Ye, Neng'
'Park, Gyungse'
'Przyborowska, Ann M.'
'Sloan, Paula E.'
'Clifford, Thomas'
'Bauer, Cary B.'
'Broker, Grant A.'
'Rogers, Robin D.'
'Ma, Rong'
'Torti, Suzy V.'
'Brechbiel, Martin W.'
'Planalp, Roy P.'

_publ_section_title
;
 Nickel(II), copper(II) and zinc(II) binding properties and
 cytotoxicity of tripodal, hexadentate tris(ethylenediamine)--analogue
 chelators.
;
_journal_issue 9
_journal_name_full 'Dalton transactions (Cambridge, England : 2003)'
_journal_page_first 1304
_journal_page_last 1311
_journal_paper_doi 10.1039/b403476g
_journal_year 2004
_chemical_formula_structural 'RP31 (P286-005)'
_chemical_formula_sum 'C16 H40 Cl2 N6 Ni O9'
_chemical_formula_weight 590.15
_chemical_name_systematic
;
?
;
_space_group_IT_number 19
_symmetry_cell_setting orthorhombic
_symmetry_space_group_name_Hall 'P 2ac 2ab'
_symmetry_space_group_name_H-M 'P 21 21 21'
_atom_sites_solution_hydrogens geom
_atom_sites_solution_primary direct
_atom_sites_solution_secondary difmap
_audit_creation_method SHELXL-97
_cell_angle_alpha 90.00
_cell_angle_beta 90.00
_cell_angle_gamma 90.00
_cell_formula_units_Z 4
_cell_length_a 9.4038(6)
_cell_length_b 13.7359(9)
_cell_length_c 20.1269(13)
_cell_measurement_reflns_used 4474
_cell_measurement_temperature 173(2)
_cell_volume 2599.8(3)
_computing_cell_refinement 'Bruker SMART'
_computing_data_collection 'Bruker SMART'
_computing_data_reduction 'Bruker SHELXTL'
_computing_molecular_graphics 'Bruker SHELXTL'
_computing_publication_material 'Bruker SHELXTL'
_computing_structure_refinement 'SHELXL-97 (Sheldrick, 1997)'
_computing_structure_solution 'SHELXS-97 (Sheldrick, 1997)'
_diffrn_ambient_temperature 173(2)
_diffrn_measured_fraction_theta_full 0.987
_diffrn_measured_fraction_theta_max 0.987
_diffrn_measurement_device 'Siemens P4'
_diffrn_measurement_device_type 'CCD area detector'
_diffrn_measurement_method 'phi and omega scans'
_diffrn_radiation_monochromator graphite
_diffrn_radiation_probe x-ray
_diffrn_radiation_type MoK\a
_diffrn_radiation_wavelength 0.71073
_diffrn_reflns_av_R_equivalents 0.0683
_diffrn_reflns_av_sigmaI/netI 0.1014
_diffrn_reflns_limit_h_max 8
_diffrn_reflns_limit_h_min -12
_diffrn_reflns_limit_k_max 17
_diffrn_reflns_limit_k_min -16
_diffrn_reflns_limit_l_max 25
_diffrn_reflns_limit_l_min -26
_diffrn_reflns_number 16425
_diffrn_reflns_theta_full 27.92
_diffrn_reflns_theta_max 27.92
_diffrn_reflns_theta_min 2.02
_diffrn_source 'fine-focus sealed tube'
_exptl_absorpt_coefficient_mu 1.007
_exptl_absorpt_correction_T_max 0.97
_exptl_absorpt_correction_T_min 0.71
_exptl_absorpt_correction_type SADABS
_exptl_crystal_colour 'light purple'
_exptl_crystal_density_diffrn 1.508
_exptl_crystal_description parallelepiped
_exptl_crystal_F_000 1248
_exptl_crystal_size_max 0.28
_exptl_crystal_size_mid 0.12
_exptl_crystal_size_min 0.04
_refine_diff_density_max 0.421
_refine_diff_density_min -0.433
_refine_diff_density_rms 0.077
_refine_ls_abs_structure_details 'Flack H D (1983), Acta Cryst. A39, 876-881'
_refine_ls_abs_structure_Flack 0.022(17)
_refine_ls_extinction_coef 0.0011(3)
_refine_ls_extinction_expression Fc^*^=kFc[1+0.001xFc^2^\l^3^/sin(2\q)]^-1/4^
_refine_ls_extinction_method SHELXL
_refine_ls_goodness_of_fit_ref 1.017
_refine_ls_hydrogen_treatment mixed
_refine_ls_matrix_type fullcycle
_refine_ls_number_parameters 342
_refine_ls_number_reflns 6063
_refine_ls_number_restraints 0
_refine_ls_restrained_S_all 1.017
_refine_ls_R_factor_all 0.1064
_refine_ls_R_factor_gt 0.0561
_refine_ls_shift/su_max 0.440
_refine_ls_shift/su_mean 0.020
_refine_ls_structure_factor_coef Fsqd
_refine_ls_weighting_details 'calc w=1/[\s^2^(Fo^2^)+(0.0427P)^2^+0.0000P] where P=(Fo^2^+2Fc^2^)/3'
_refine_ls_weighting_scheme calc
_refine_ls_wR_factor_gt 0.0907
_refine_ls_wR_factor_ref 0.1048
_reflns_number_observed 4006
_reflns_number_total 6063
_reflns_observed_criterion >2sigma(I)
_cod_data_source_file b403476g.txt
_cod_data_source_block rp31
_cod_depositor_comments
;
The following automatic conversions were performed:
'_symmetry_cell_setting' value 'Orthorhombic' changed to 'orthorhombic'
according to '/home/saulius/struct/CIF-dictionaries/cif_core.dic'
dictionary named 'cif_core.dic' version 2.4.1 from 2010-06-29.

Automatic conversion script
Id: cif_fix_enum 1527 2010-12-29 10:47:43Z saulius 
;
_cod_original_sg_symbol_H-M P2(1)2(1)2(1)
_cod_database_code 7014210

loop_
_symmetry_equiv_pos_as_xyz
'x, y, z'
'-x+1/2, -y, z+1/2'
'-x, y+1/2, -z+1/2'
'x+1/2, -y+1/2, -z'

loop_
_atom_site_label
_atom_site_type_symbol
_atom_site_fract_x
_atom_site_fract_y
_atom_site_fract_z
_atom_site_U_iso_or_equiv
_atom_site_adp_type
_atom_site_occupancy
_atom_site_symmetry_multiplicity
_atom_site_calc_flag
_atom_site_refinement_flags
_atom_site_disorder_assembly
_atom_site_disorder_group
Ni Ni 0.36227(6) 0.02089(4) 0.35976(3) 0.02438(14) Uani 1 1 d . . .
Cl1 Cl 0.70812(13) -0.26367(8) 0.34496(5) 0.0344(3) Uani 1 1 d . . .
Cl2 Cl -0.30665(14) 0.24567(9) 0.42405(6) 0.0414(3) Uani 1 1 d . . .
O1 O 0.8141(4) -0.3195(3) 0.31133(19) 0.0639(11) Uani 1 1 d . A .
O2A O 0.6450(8) -0.2035(4) 0.2967(3) 0.107(3) Uani 0.75 1 d P A 1
O3A O 0.7622(6) -0.2067(5) 0.3976(3) 0.098(2) Uani 0.75 1 d P A 1
O4A O 0.5982(6) -0.3230(4) 0.3699(3) 0.094(2) Uani 0.75 1 d P A 1
O2B O 0.584(2) -0.2719(15) 0.3181(10) 0.114(7) Uiso 0.25 1 d P A 2
O3B O 0.749(2) -0.1705(16) 0.3440(11) 0.114(7) Uiso 0.25 1 d P A 2
O4B O 0.725(3) -0.2726(17) 0.4119(12) 0.128(8) Uiso 0.25 1 d P A 2
O5 O -0.4433(5) 0.2837(3) 0.4381(3) 0.1058(19) Uani 1 1 d . . .
O6 O -0.2901(5) 0.1596(3) 0.4613(2) 0.0937(16) Uani 1 1 d . . .
O7 O -0.2001(4) 0.3159(3) 0.44137(19) 0.0631(11) Uani 1 1 d . . .
O8 O -0.2963(5) 0.2209(3) 0.35692(19) 0.0880(15) Uani 1 1 d . . .
O9 O -0.4322(5) 0.4842(3) 0.48086(18) 0.0759(13) Uani 1 1 d . . .
H9O H -0.4234 0.4434 0.4457 0.091 Uiso 1 1 d R . .
N1 N 0.3243(3) -0.0119(2) 0.25855(16) 0.0307(9) Uani 1 1 d . . .
H1N H 0.2802 0.0425 0.2494 0.037 Uiso 1 1 d R . .
N2 N 0.3667(4) -0.1287(2) 0.38406(16) 0.0310(9) Uani 1 1 d . . .
H2N H 0.4333 -0.1574 0.3642 0.037 Uiso 1 1 d R . .
N3 N 0.1425(4) 0.0259(2) 0.37748(16) 0.0304(8) Uani 1 1 d . . .
H3N H 0.1304 0.0221 0.4265 0.037 Uiso 1 1 d R . .
N4 N 0.5770(3) 0.0236(3) 0.32629(15) 0.0290(8) Uani 1 1 d . . .
H4AN H 0.6454 0.0825 0.3368 0.035 Uiso 1 1 d R . .
H4BN H 0.5885 -0.0574 0.3185 0.035 Uiso 1 1 d R . .
N5 N 0.4249(4) 0.0349(2) 0.46093(15) 0.0280(9) Uani 1 1 d . . .
H5AN H 0.3579 0.0410 0.4919 0.034 Uiso 1 1 d R . .
H5BN H 0.4993 0.1021 0.4731 0.034 Uiso 1 1 d R . .
N6 N 0.3335(3) 0.1737(2) 0.34990(16) 0.0260(8) Uani 1 1 d . . .
H6AN H 0.3227 0.2025 0.3059 0.031 Uiso 1 1 d R . .
H6BN H 0.4105 0.2022 0.3627 0.031 Uiso 1 1 d R . .
C1 C 0.2191(5) -0.0914(3) 0.2471(2) 0.0393(12) Uani 1 1 d . . .
H1A H 0.2129 -0.1031 0.1981 0.047 Uiso 1 1 calc R . .
C2 C 0.2588(5) -0.1868(3) 0.2801(2) 0.0393(12) Uani 1 1 d . . .
H2A H 0.3577 -0.2034 0.2675 0.047 Uiso 1 1 calc R . .
H2B H 0.1963 -0.2387 0.2624 0.047 Uiso 1 1 calc R . .
C3 C 0.2480(5) -0.1871(3) 0.3563(3) 0.0392(11) Uani 1 1 d . . .
H3A H 0.2588 -0.2558 0.3721 0.047 Uiso 1 1 calc R . .
C4 C 0.1013(5) -0.1503(3) 0.3777(3) 0.0459(14) Uani 1 1 d . . .
H4B' H 0.0296 -0.2000 0.3657 0.055 Uiso 1 1 calc R . .
H4C H 0.1006 -0.1436 0.4267 0.055 Uiso 1 1 calc R . .
C5 C 0.0571(5) -0.0539(3) 0.3474(3) 0.0424(13) Uani 1 1 d . . .
H5B' H -0.0454 -0.0424 0.3580 0.051 Uiso 1 1 calc R . .
C6 C 0.0739(5) -0.0585(4) 0.2711(3) 0.0484(14) Uani 1 1 d . . .
H6B' H 0.0013 -0.1036 0.2531 0.058 Uiso 1 1 calc R . .
H6C H 0.0543 0.0069 0.2526 0.058 Uiso 1 1 calc R . .
C7 C 0.4612(5) -0.0241(3) 0.2238(2) 0.0365(11) Uani 1 1 d . . .
H7A H 0.4493 -0.0092 0.1760 0.044 Uiso 1 1 calc R . .
H7B H 0.4940 -0.0923 0.2279 0.044 Uiso 1 1 calc R . .
C8 C 0.5703(5) 0.0438(3) 0.2539(2) 0.0288(11) Uani 1 1 d . . .
H8A H 0.5359 0.1121 0.2478 0.035 Uiso 1 1 calc R . .
C9 C 0.7152(5) 0.0346(4) 0.2198(2) 0.0470(13) Uani 1 1 d . . .
H9A H 0.7826 0.0798 0.2405 0.070 Uiso 1 1 calc R . .
H9B H 0.7053 0.0504 0.1726 0.070 Uiso 1 1 calc R . .
H9C H 0.7502 -0.0322 0.2245 0.070 Uiso 1 1 calc R . .
C10 C 0.3865(6) -0.1391(3) 0.4567(2) 0.0385(12) Uani 1 1 d . . .
H10A H 0.4264 -0.2041 0.4668 0.046 Uiso 1 1 calc R . .
H10B H 0.2936 -0.1332 0.4794 0.046 Uiso 1 1 calc R . .
C11 C 0.4866(5) -0.0607(3) 0.4815(2) 0.0337(12) Uani 1 1 d . . .
H11A H 0.5803 -0.0690 0.4587 0.040 Uiso 1 1 calc R . .
C12 C 0.5106(6) -0.0681(4) 0.5559(2) 0.0500(15) Uani 1 1 d . . .
H12A H 0.5722 -0.0147 0.5705 0.075 Uiso 1 1 calc R . .
H12B H 0.5561 -0.1305 0.5662 0.075 Uiso 1 1 calc R . .
H12C H 0.4191 -0.0640 0.5790 0.075 Uiso 1 1 calc R . .
C13 C 0.0902(5) 0.1245(3) 0.3619(3) 0.0354(11) Uani 1 1 d . . .
H13A H -0.0003 0.1366 0.3857 0.043 Uiso 1 1 calc R . .
H13B H 0.0720 0.1302 0.3136 0.043 Uiso 1 1 calc R . .
C14 C 0.1986(5) 0.1981(3) 0.3826(2) 0.0301(11) Uani 1 1 d . . .
H14A H 0.2132 0.1907 0.4316 0.036 Uiso 1 1 calc R . .
C15 C 0.1508(5) 0.3023(3) 0.3700(2) 0.0430(12) Uani 1 1 d . . .
H15A H 0.2233 0.3475 0.3866 0.065 Uiso 1 1 calc R . .
H15B H 0.0608 0.3143 0.3932 0.065 Uiso 1 1 calc R . .
H15C H 0.1376 0.3124 0.3222 0.065 Uiso 1 1 calc R . .
C16 C -0.5727(7) 0.5238(5) 0.4743(3) 0.079(2) Uani 1 1 d . . .
H16A H -0.6419 0.4705 0.4720 0.119 Uiso 1 1 calc R . .
H16B H -0.5783 0.5628 0.4337 0.119 Uiso 1 1 calc R . .
H16C H -0.5939 0.5650 0.5128 0.119 Uiso 1 1 calc R . .

loop_
_atom_site_aniso_label
_atom_site_aniso_U_11
_atom_site_aniso_U_22
_atom_site_aniso_U_33
_atom_site_aniso_U_23
_atom_site_aniso_U_13
_atom_site_aniso_U_12
Ni 0.0248(3) 0.0209(2) 0.0274(3) -0.0019(2) -0.0021(3) 0.0013(3)
Cl1 0.0343(7) 0.0305(6) 0.0383(7) -0.0041(5) -0.0055(5) 0.0010(5)
Cl2 0.0415(8) 0.0471(8) 0.0357(7) -0.0065(6) 0.0016(6) -0.0129(6)
O1 0.055(3) 0.069(3) 0.068(3) -0.021(2) -0.005(2) 0.030(2)
O2A 0.161(6) 0.101(5) 0.059(4) 0.044(3) 0.026(4) 0.104(5)
O3A 0.051(4) 0.154(6) 0.088(4) -0.096(4) 0.005(3) -0.031(4)
O4A 0.102(5) 0.054(3) 0.126(5) -0.013(3) 0.069(4) -0.050(3)
O5 0.039(3) 0.092(4) 0.187(5) -0.077(4) -0.008(3) 0.002(2)
O6 0.110(4) 0.081(3) 0.089(3) 0.039(3) -0.031(3) -0.031(3)
O7 0.052(3) 0.070(3) 0.067(3) -0.021(2) 0.002(2) -0.028(2)
O8 0.145(4) 0.072(3) 0.047(2) -0.018(2) 0.018(3) -0.063(3)
O9 0.090(3) 0.074(3) 0.064(3) -0.007(2) -0.029(2) 0.019(3)
N1 0.029(2) 0.025(2) 0.038(2) -0.0049(16) -0.0103(16) 0.0042(17)
N2 0.037(2) 0.0211(18) 0.035(2) -0.0016(15) -0.003(2) 0.0019(18)
N3 0.0265(19) 0.0243(17) 0.040(2) -0.0035(17) -0.0010(17) -0.005(2)
N4 0.031(2) 0.0259(18) 0.0302(19) -0.0031(17) -0.0004(16) -0.0048(18)
N5 0.038(2) 0.021(2) 0.0252(19) 0.0009(16) 0.0031(16) 0.0051(17)
N6 0.023(2) 0.0274(18) 0.027(2) 0.0009(15) 0.0005(17) -0.0011(15)
C1 0.042(3) 0.038(3) 0.038(3) -0.011(2) -0.014(2) 0.000(2)
C2 0.042(3) 0.030(3) 0.046(3) -0.010(2) -0.011(2) -0.007(2)
C3 0.042(3) 0.020(2) 0.056(3) -0.004(2) -0.006(3) -0.009(2)
C4 0.039(4) 0.036(3) 0.063(4) -0.002(2) -0.004(3) -0.013(2)
C5 0.026(3) 0.046(3) 0.055(4) -0.004(3) -0.002(3) -0.004(2)
C6 0.035(3) 0.042(3) 0.068(4) -0.010(3) -0.018(3) -0.010(2)
C7 0.040(3) 0.035(3) 0.035(3) -0.001(2) 0.003(2) 0.010(3)
C8 0.029(3) 0.023(3) 0.034(3) -0.0012(19) -0.002(2) 0.0048(19)
C9 0.049(3) 0.046(3) 0.046(3) -0.002(3) 0.018(3) 0.008(3)
C10 0.051(4) 0.025(2) 0.039(3) 0.008(2) -0.002(3) 0.005(2)
C11 0.038(3) 0.027(2) 0.036(3) 0.008(2) -0.003(2) 0.003(2)
C12 0.073(4) 0.043(3) 0.035(3) 0.010(2) -0.014(3) -0.002(3)
C13 0.031(3) 0.036(3) 0.040(3) 0.002(2) 0.003(2) 0.010(2)
C14 0.039(3) 0.022(2) 0.030(2) 0.0011(18) -0.001(2) 0.006(2)
C15 0.043(3) 0.030(2) 0.056(3) 0.007(2) 0.004(3) 0.015(2)
C16 0.071(5) 0.104(5) 0.063(4) -0.007(4) -0.021(3) 0.006(4)

loop_
_atom_type_symbol
_atom_type_description
_atom_type_scat_dispersion_real
_atom_type_scat_dispersion_imag
_atom_type_scat_source
C C 0.0033 0.0016 'International Tables Vol C Tables 4.2.6.8 and 6.1.1.4'
H H 0.0000 0.0000 'International Tables Vol C Tables 4.2.6.8 and 6.1.1.4'
N N 0.0061 0.0033 'International Tables Vol C Tables 4.2.6.8 and 6.1.1.4'
O O 0.0106 0.0060 'International Tables Vol C Tables 4.2.6.8 and 6.1.1.4'
Cl Cl 0.1484 0.1585 'International Tables Vol C Tables 4.2.6.8 and 6.1.1.4'
Ni Ni 0.3393 1.1124 'International Tables Vol C Tables 4.2.6.8 and 6.1.1.4'

loop_
_geom_angle_atom_site_label_1
_geom_angle_atom_site_label_2
_geom_angle_atom_site_label_3
_geom_angle
_geom_angle_site_symmetry_1
_geom_angle_site_symmetry_3
_geom_angle_publ_flag
N3 Ni N2 90.69(14) . . ?
N3 Ni N1 90.25(13) . . ?
N2 Ni N1 91.10(13) . . ?
N3 Ni N6 81.84(13) . . ?
N2 Ni N6 169.92(13) . . ?
N1 Ni N6 95.67(13) . . ?
N3 Ni N4 170.88(13) . . ?
N2 Ni N4 94.11(15) . . ?
N1 Ni N4 81.91(13) . . ?
N6 Ni N4 94.24(13) . . ?
N3 Ni N5 96.15(13) . . ?
N2 Ni N5 82.00(13) . . ?
N1 Ni N5 170.63(13) . . ?
N6 Ni N5 92.03(13) . . ?
N4 Ni N5 92.20(13) . . ?
O2B Cl1 O3B 109.7(13) . . ?
O2B Cl1 O4B 121.0(14) . . ?
O3B Cl1 O4B 93.8(13) . . ?
O2B Cl1 O2A 51.7(9) . . ?
O3B Cl1 O2A 63.2(9) . . ?
O4B Cl1 O2A 141.8(10) . . ?
O2B Cl1 O4A 55.7(9) . . ?
O3B Cl1 O4A 140.4(9) . . ?
O4B Cl1 O4A 71.5(10) . . ?
O2A Cl1 O4A 106.1(4) . . ?
O2B Cl1 O3A 133.6(9) . . ?
O3B Cl1 O3A 51.4(9) . . ?
O4B Cl1 O3A 42.7(10) . . ?
O2A Cl1 O3A 110.1(4) . . ?
O4A Cl1 O3A 108.5(4) . . ?
O2B Cl1 O1 112.6(9) . . ?
O3B Cl1 O1 107.9(9) . . ?
O4B Cl1 O1 109.7(10) . . ?
O2A Cl1 O1 106.4(3) . . ?
O4A Cl1 O1 111.7(3) . . ?
O3A Cl1 O1 113.7(3) . . ?
O8 Cl2 O6 107.6(3) . . ?
O8 Cl2 O5 110.3(3) . . ?
O6 Cl2 O5 107.7(3) . . ?
O8 Cl2 O7 110.5(2) . . ?
O6 Cl2 O7 111.0(3) . . ?
O5 Cl2 O7 109.7(3) . . ?
C7 N1 C1 115.0(3) . . ?
C7 N1 Ni 109.5(2) . . ?
C1 N1 Ni 114.7(3) . . ?
C10 N2 C3 114.5(4) . . ?
C10 N2 Ni 108.9(2) . . ?
C3 N2 Ni 115.1(3) . . ?
C13 N3 C5 114.2(4) . . ?
C13 N3 Ni 108.8(2) . . ?
C5 N3 Ni 116.0(3) . . ?
C8 N4 Ni 105.9(2) . . ?
C11 N5 Ni 107.1(3) . . ?
C14 N6 Ni 107.1(2) . . ?
N1 C1 C2 113.7(4) . . ?
N1 C1 C6 109.2(4) . . ?
C2 C1 C6 109.8(4) . . ?
C1 C2 C3 115.1(4) . . ?
N2 C3 C4 113.1(4) . . ?
N2 C3 C2 108.9(4) . . ?
C4 C3 C2 109.9(4) . . ?
C5 C4 C3 115.0(4) . . ?
N3 C5 C4 109.4(4) . . ?
N3 C5 C6 112.3(4) . . ?
C4 C5 C6 109.6(4) . . ?
C1 C6 C5 114.9(4) . . ?
N1 C7 C8 109.4(3) . . ?
N4 C8 C7 107.9(3) . . ?
N4 C8 C9 112.8(3) . . ?
C7 C8 C9 111.9(4) . . ?
N2 C10 C11 109.6(4) . . ?
N5 C11 C10 107.0(4) . . ?
N5 C11 C12 113.0(4) . . ?
C10 C11 C12 111.7(4) . . ?
N3 C13 C14 109.5(4) . . ?
N6 C14 C13 108.1(3) . . ?
N6 C14 C15 113.3(4) . . ?
C13 C14 C15 112.8(4) . . ?

loop_
_geom_bond_atom_site_label_1
_geom_bond_atom_site_label_2
_geom_bond_distance
_geom_bond_site_symmetry_2
_geom_bond_publ_flag
Ni N3 2.098(4) . ?
Ni N2 2.113(3) . ?
Ni N1 2.117(3) . ?
Ni N6 2.125(3) . ?
Ni N4 2.129(3) . ?
Ni N5 2.129(3) . ?
Cl1 O2B 1.29(2) . ?
Cl1 O3B 1.34(2) . ?
Cl1 O4B 1.36(2) . ?
Cl1 O2A 1.407(4) . ?
Cl1 O4A 1.409(5) . ?
Cl1 O3A 1.411(5) . ?
Cl1 O1 1.428(3) . ?
Cl2 O8 1.397(4) . ?
Cl2 O6 1.408(4) . ?
Cl2 O5 1.416(4) . ?
Cl2 O7 1.434(4) . ?
O9 C16 1.435(7) . ?
N1 C7 1.475(5) . ?
N1 C1 1.491(5) . ?
N2 C10 1.480(5) . ?
N2 C3 1.484(5) . ?
N3 C13 1.475(5) . ?
N3 C5 1.488(5) . ?
N4 C8 1.484(5) . ?
N5 C11 1.494(5) . ?
N6 C14 1.468(5) . ?
C1 C2 1.516(6) . ?
C1 C6 1.518(6) . ?
C2 C3 1.536(7) . ?
C3 C4 1.531(6) . ?
C4 C5 1.516(6) . ?
C5 C6 1.545(7) . ?
C7 C8 1.513(6) . ?
C8 C9 1.531(6) . ?
C10 C11 1.515(6) . ?
C11 C12 1.518(6) . ?
C13 C14 1.494(6) . ?
C14 C15 1.522(5) . ?

loop_
_geom_torsion_atom_site_label_1
_geom_torsion_atom_site_label_2
_geom_torsion_atom_site_label_3
_geom_torsion_atom_site_label_4
_geom_torsion
_geom_torsion_site_symmetry_1
_geom_torsion_site_symmetry_2
_geom_torsion_site_symmetry_3
_geom_torsion_site_symmetry_4
_geom_torsion_publ_flag
C1 C2 C3 C4 51.7(5) . . . . ?
C2 C3 C4 C5 -51.6(5) . . . . ?
C3 C4 C5 C6 51.8(5) . . . . ?
C4 C5 C6 C1 -52.5(5) . . . . ?
C5 C6 C1 C2 52.6(5) . . . . ?
C6 C1 C2 C3 -52.3(5) . . . . ?
